data_8104485
loop_
_publ_author_name
'Prots', Yu.M.'
'Seropegin, Yu.D.'
'Bodak, O.I.'
'Salamakha, P.S.'
'Pecharskii, V.K.'

_publ_section_title
;
 Crystal structure of thulium palladium germanide
;
_journal_name_full 'Zeitschrift fuer Kristallographie (149,1979-)'
_journal_page_first 331
_journal_page_last 332
_journal_volume 205
_journal_year 1993
_chemical_formula_sum 'Ge8 Pd8 Tm6'
_chemical_name_systematic 'Tm6 Pd8 Ge8'
_space_group_IT_number 71
_symmetry_space_group_name_Hall '-I 2 2'
_symmetry_space_group_name_H-M 'I m m m'
_cell_angle_alpha 90
_cell_angle_beta 90
_cell_angle_gamma 90
_cell_formula_units_Z 1
_cell_length_a 13.921
_cell_length_b 6.918
_cell_length_c 4.169
_cell_volume 401.498
_citation_journal_id_ASTM ZEKRDZ
_cod_data_source_file Prots_ZEKRDZ_1993_1540.cif
_cod_data_source_block Ge8Pd8Tm6
_cod_original_cell_volume 401.4976
_cod_database_code 8104485

loop_
_symmetry_equiv_pos_as_xyz
x,y,z
-x,-y,z
x,-y,-z
-x,y,-z
-x,-y,-z
x,y,-z
-x,y,z
x,-y,z
x+1/2,y+1/2,z+1/2
-x+1/2,-y+1/2,z+1/2
x+1/2,-y+1/2,-z+1/2
-x+1/2,y+1/2,-z+1/2
-x+1/2,-y+1/2,-z+1/2
x+1/2,y+1/2,-z+1/2
-x+1/2,y+1/2,z+1/2
x+1/2,-y+1/2,z+1/2

loop_
_atom_site_label
_atom_site_type_symbol
_atom_site_fract_x
_atom_site_fract_y
_atom_site_fract_z
_atom_site_occupancy
_atom_site_U_iso_or_equiv
Pd1 Pd 0.17242 0.1987 0.5 1 0.0
Tm2 Tm 0.37328 0 0.5 1 0.0
Tm1 Tm 0 0 0 1 0.0
Ge2 Ge 0.5 0.1873 0 1 0.0
Ge1 Ge 0.2172 0 0 1 0.0
